data_1576955
loop_
_publ_author_name
'Zhang, Ze-Xun'
'Zhang, Xiao-Yue'
'Cai, Ping-Wei'
'Zheng, Shou-Tian'
'Sun, Cai'

_publ_section_title
;
 A thermochromic polyoxovanadate with a 200&#x2009;000-fold conductivity
 gain for boosting zinc-ion battery performance.
;
_journal_issue 19
_journal_name_full 'Chemical science'
_journal_page_first 9711
_journal_page_last 9719
_journal_paper_doi 10.1039/d6sc01000h
_journal_volume 17
_journal_year 2026
_chemical_formula_moiety 'H2 O28 V10, 2(C12 H14 N2)'
_chemical_formula_sum 'C24 H30 N4 O28 V10'
_chemical_formula_weight 1331.92
_space_group_crystal_system monoclinic
_space_group_IT_number 14
_space_group_name_Hall '-P 2yn'
_space_group_name_H-M_alt 'P 1 21/n 1'
_atom_sites_solution_hydrogens mixed
_atom_sites_solution_primary dual
_audit_block_doi 10.5517/ccdc.csd.cc2p03b5
_audit_creation_date 2025-08-07
_audit_creation_method
;
Olex2 1.5
(compiled 2025.07.13 svn.rb7424aed for OlexSys, GUI svn.r7308)
;
_audit_update_record
;
2025-09-05 deposited with the CCDC.	2026-03-25 downloaded from the CCDC.
;
_cell_angle_alpha 90
_cell_angle_beta 91.246(2)
_cell_angle_gamma 90
_cell_formula_units_Z 2
_cell_length_a 10.0360(2)
_cell_length_b 15.9655(3)
_cell_length_c 11.9170(2)
_cell_measurement_reflns_used 28219
_cell_measurement_temperature 293(2)
_cell_measurement_theta_max 31.0350
_cell_measurement_theta_min 2.1120
_cell_volume 1909.01(6)
_computing_molecular_graphics 'Olex2 1.5 (Dolomanov et al., 2009)'
_computing_publication_material 'Olex2 1.5 (Dolomanov et al., 2009)'
_computing_structure_refinement 'XL  (Sheldrick, 2008)'
_computing_structure_solution 'SHELXT 2018/2 (Sheldrick, 2018)'
_diffrn_ambient_temperature 293(2)
_diffrn_measured_fraction_theta_full 1.000
_diffrn_measured_fraction_theta_max 0.992
_diffrn_measurement_device_type 'Bruker APEX-II CCD'
_diffrn_measurement_method '\f and \w scans'
_diffrn_radiation_type MoK\a
_diffrn_radiation_wavelength 0.71073
_diffrn_reflns_av_R_equivalents 0.0426
_diffrn_reflns_av_unetI/netI 0.0259
_diffrn_reflns_Laue_measured_fraction_full 1.000
_diffrn_reflns_Laue_measured_fraction_max 0.992
_diffrn_reflns_limit_h_max 13
_diffrn_reflns_limit_h_min -13
_diffrn_reflns_limit_k_max 21
_diffrn_reflns_limit_k_min -21
_diffrn_reflns_limit_l_max 16
_diffrn_reflns_limit_l_min -16
_diffrn_reflns_number 43032
_diffrn_reflns_point_group_measured_fraction_full 1.000
_diffrn_reflns_point_group_measured_fraction_max 0.992
_diffrn_reflns_theta_full 25.242
_diffrn_reflns_theta_max 29.130
_diffrn_reflns_theta_min 2.133
_diffrn_standards_number 0
_exptl_absorpt_coefficient_mu 2.439
_exptl_absorpt_correction_type none
_exptl_crystal_colour yellow
_exptl_crystal_density_diffrn 2.317
_exptl_crystal_description block
_exptl_crystal_F_000 1312
_exptl_crystal_size_max 0.15
_exptl_crystal_size_mid 0.03
_exptl_crystal_size_min 0.03
_refine_diff_density_max 1.018
_refine_diff_density_min -0.563
_refine_diff_density_rms 0.145
_refine_ls_extinction_method none
_refine_ls_goodness_of_fit_ref 1.144
_refine_ls_hydrogen_treatment mixed
_refine_ls_matrix_type full
_refine_ls_number_parameters 304
_refine_ls_number_reflns 5101
_refine_ls_number_restraints 1
_refine_ls_restrained_S_all 1.144
_refine_ls_R_factor_all 0.0638
_refine_ls_R_factor_gt 0.0386
_refine_ls_shift/su_max 0.000
_refine_ls_shift/su_mean 0.000
_refine_ls_structure_factor_coef Fsqd
_refine_ls_weighting_details 'w=1/[\s^2^(Fo^2^)+(0.0296P)^2^+7.6030P] where P=(Fo^2^+2Fc^2^)/3'
_refine_ls_weighting_scheme calc
_refine_ls_wR_factor_gt 0.0828
_refine_ls_wR_factor_ref 0.1003
_reflns_Friedel_coverage 0.000
_reflns_number_gt 3927
_reflns_number_total 5101
_reflns_threshold_expression 'I > 2\s(I)'
_cod_data_source_file d6sc01000h2.cif
_cod_data_source_block a
_cod_depositor_comments 'Adding full bibliography for 1576955--1576956.cif.'
_cod_database_code 1576955
_shelx_shelxl_version_number 2016/6
_shelx_space_group_comment
;
The symmetry employed for this shelxl refinement is uniquely defined
by the following loop, which should always be used as a source of
symmetry information in preference to the above space-group names.
They are only intended as comments.
;
_olex2_refinement_description
;
1. Fixed Uiso
 At 1.2 times of:
  All C(H) groups
 At 1.5 times of:
  All C(H,H,H) groups
2. Restrained distances
 O4-H4A
 1 with sigma of 0.01
3.a Aromatic/amide H refined with riding coordinates:
 C7(H7), C8(H8), C4(H4), C10(H10), C2(H2), C11(H11), C5(H5), C1(H1)
3.b Idealised Me refined as rotating group:
 C12(H12A,H12B,H12C), C6(H6A,H6B,H6C)
;
_olex2_submission_special_instructions 'No special instructions were received'

loop_
_space_group_symop_operation_xyz
'x, y, z'
'-x+1/2, y+1/2, -z+1/2'
'-x, -y, -z'
'x-1/2, -y-1/2, z-1/2'

loop_
_atom_site_label
_atom_site_type_symbol
_atom_site_fract_x
_atom_site_fract_y
_atom_site_fract_z
_atom_site_U_iso_or_equiv
_atom_site_adp_type
_atom_site_occupancy
_atom_site_site_symmetry_order
_atom_site_calc_flag
_atom_site_refinement_flags_posn
_atom_site_refinement_flags_adp
_atom_site_refinement_flags_occupancy
_atom_site_disorder_assembly
_atom_site_disorder_group
V5 V 0.52723(5) -0.01636(3) 0.63336(4) 0.01127(12) Uani 1 1 d . . . . .
V2 V 0.33162(5) 0.12920(3) 0.68021(5) 0.01285(12) Uani 1 1 d . . . . .
V3 V 0.57873(5) 0.16050(3) 0.53772(5) 0.01203(12) Uani 1 1 d . . . . .
V4 V 0.23712(5) -0.02328(3) 0.53826(4) 0.01182(12) Uani 1 1 d . . . . .
V1 V 0.29766(5) 0.16402(3) 0.42846(5) 0.01256(12) Uani 1 1 d . . . . .
O13 O 0.5852(2) -0.06125(13) 0.47595(19) 0.0120(4) Uani 1 1 d . . . . .
O12 O 0.6652(2) 0.06300(14) 0.60348(19) 0.0126(4) Uani 1 1 d . . . . .
O4 O 0.1679(2) 0.06501(14) 0.43651(19) 0.0141(4) Uani 1 1 d D . . . .
O10 O 0.3774(2) -0.09080(14) 0.59849(18) 0.0126(4) Uani 1 1 d . . . . .
O14 O 0.6260(2) -0.09197(14) 0.69064(19) 0.0138(4) Uani 1 1 d . . . . .
O3 O 0.4519(2) 0.21674(14) 0.44396(18) 0.0136(4) Uani 1 1 d . . . . .
O6 O 0.2111(2) 0.03449(14) 0.65985(19) 0.0144(4) Uani 1 1 d . . . . .
O11 O 0.4554(2) 0.03538(14) 0.73993(19) 0.0140(4) Uani 1 1 d . . . . .
O5 O 0.1103(2) -0.08608(15) 0.5340(2) 0.0157(5) Uani 1 1 d . . . . .
O2 O 0.2462(2) 0.18799(14) 0.57385(19) 0.0142(4) Uani 1 1 d . . . . .
O8 O 0.4918(2) 0.18551(14) 0.66253(19) 0.0143(4) Uani 1 1 d . . . . .
O7 O 0.2776(2) 0.16699(15) 0.7958(2) 0.0171(5) Uani 1 1 d . . . . .
O1 O 0.2089(2) 0.22690(15) 0.3529(2) 0.0166(5) Uani 1 1 d . . . . .
O9 O 0.6968(2) 0.22827(15) 0.5374(2) 0.0163(5) Uani 1 1 d . . . . .
N2 N 0.8875(3) -0.06458(18) 0.8766(2) 0.0173(6) Uani 1 1 d . . . . .
C7 C 0.8336(3) -0.0008(2) 0.8172(3) 0.0177(7) Uani 1 1 d . . . . .
H7 H 0.853104 0.004663 0.741645 0.021 Uiso 1 1 calc R U . . .
C9 C 0.7204(3) 0.0473(2) 0.9797(3) 0.0166(6) Uani 1 1 d . . . . .
C8 C 0.7502(3) 0.0564(2) 0.8663(3) 0.0178(7) Uani 1 1 d . . . . .
H8 H 0.714277 0.100493 0.824602 0.021 Uiso 1 1 calc R U . . .
C4 C 0.5438(3) 0.1581(2) 0.9774(3) 0.0174(6) Uani 1 1 d . . . . .
H4 H 0.525141 0.146469 0.902176 0.021 Uiso 1 1 calc R U . . .
C12 C 0.9785(4) -0.1247(2) 0.8213(3) 0.0206(7) Uani 1 1 d . . . . .
H12A H 0.927374 -0.169780 0.789004 0.031 Uiso 1 1 calc R U . . .
H12B H 1.040940 -0.146662 0.875955 0.031 Uiso 1 1 calc R U . . .
H12C H 1.025908 -0.096373 0.763404 0.031 Uiso 1 1 calc R U . . .
C10 C 0.7746(4) -0.0212(2) 1.0379(3) 0.0210(7) Uani 1 1 d . . . . .
H10 H 0.754928 -0.029229 1.113074 0.025 Uiso 1 1 calc R U . . .
C3 C 0.6370(3) 0.1106(2) 1.0365(3) 0.0172(7) Uani 1 1 d . . . . .
C2 C 0.6575(3) 0.1264(2) 1.1511(3) 0.0171(6) Uani 1 1 d . . . . .
H2 H 0.716140 0.093413 1.193445 0.021 Uiso 1 1 calc R U . . .
C11 C 0.8565(4) -0.0767(2) 0.9851(3) 0.0209(7) Uani 1 1 d . . . . .
H11 H 0.890715 -0.122650 1.024029 0.025 Uiso 1 1 calc R U . . .
N1 N 0.5049(3) 0.23884(18) 1.1396(2) 0.0152(5) Uani 1 1 d . . . . .
C5 C 0.4786(3) 0.2228(2) 1.0302(3) 0.0179(7) Uani 1 1 d . . . . .
H5 H 0.416710 0.255225 0.990466 0.021 Uiso 1 1 calc R U . . .
C1 C 0.5899(3) 0.1914(2) 1.2007(3) 0.0158(6) Uani 1 1 d . . . . .
H1 H 0.603189 0.202354 1.276719 0.019 Uiso 1 1 calc R U . . .
C6 C 0.4472(3) 0.3140(2) 1.1936(3) 0.0175(7) Uani 1 1 d . . . . .
H6A H 0.506070 0.360744 1.184638 0.026 Uiso 1 1 calc R U . . .
H6B H 0.435791 0.303228 1.272042 0.026 Uiso 1 1 calc R U . . .
H6C H 0.362243 0.326485 1.158893 0.026 Uiso 1 1 calc R U . . .
H4A H 0.074(2) 0.080(4) 0.451(5) 0.067(19) Uiso 1 1 d D . . . .

loop_
_atom_site_aniso_label
_atom_site_aniso_U_11
_atom_site_aniso_U_22
_atom_site_aniso_U_33
_atom_site_aniso_U_23
_atom_site_aniso_U_13
_atom_site_aniso_U_12
V5 0.0122(2) 0.0106(2) 0.0110(2) 0.00054(19) 0.00184(19) 0.00036(19)
V2 0.0148(3) 0.0116(2) 0.0123(3) -0.00018(19) 0.00262(19) 0.0006(2)
V3 0.0129(2) 0.0103(2) 0.0130(3) 0.00001(19) 0.00198(19) 0.00001(19)
V4 0.0116(2) 0.0116(2) 0.0123(3) 0.00023(19) 0.00227(19) 0.00007(19)
V1 0.0136(3) 0.0114(3) 0.0127(3) 0.00084(19) 0.00172(19) 0.00083(19)
O13 0.0136(10) 0.0102(10) 0.0123(10) 0.0006(8) 0.0014(8) 0.0007(8)
O12 0.0132(10) 0.0125(11) 0.0121(10) 0.0016(8) 0.0020(8) 0.0001(8)
O4 0.0161(11) 0.0121(11) 0.0141(11) 0.0021(8) 0.0011(9) 0.0018(9)
O10 0.0149(10) 0.0097(10) 0.0132(11) 0.0006(8) 0.0012(8) 0.0000(8)
O14 0.0146(11) 0.0129(11) 0.0138(11) 0.0010(8) 0.0019(8) 0.0005(9)
O3 0.0180(11) 0.0113(10) 0.0117(10) -0.0001(8) 0.0020(8) 0.0020(9)
O6 0.0133(10) 0.0146(11) 0.0155(11) -0.0005(9) 0.0025(9) 0.0010(9)
O11 0.0147(11) 0.0144(11) 0.0132(11) 0.0005(9) 0.0022(8) 0.0023(9)
O5 0.0130(10) 0.0164(11) 0.0179(12) 0.0007(9) 0.0044(9) -0.0001(9)
O2 0.0142(11) 0.0132(11) 0.0151(11) -0.0007(9) 0.0029(8) 0.0007(9)
O8 0.0170(11) 0.0126(11) 0.0132(11) 0.0003(8) 0.0010(9) -0.0004(9)
O7 0.0183(11) 0.0165(12) 0.0167(12) -0.0008(9) 0.0032(9) 0.0018(9)
O1 0.0193(12) 0.0150(11) 0.0155(11) 0.0023(9) 0.0030(9) 0.0029(9)
O9 0.0145(11) 0.0148(11) 0.0196(12) -0.0020(9) 0.0026(9) -0.0020(9)
N2 0.0195(14) 0.0139(13) 0.0188(14) -0.0018(11) 0.0021(11) -0.0020(11)
C7 0.0214(16) 0.0186(16) 0.0131(15) 0.0013(12) 0.0002(12) -0.0009(13)
C9 0.0165(15) 0.0157(16) 0.0178(16) -0.0022(12) 0.0035(12) -0.0024(12)
C8 0.0220(17) 0.0154(16) 0.0160(16) 0.0020(12) 0.0010(13) 0.0006(13)
C4 0.0169(15) 0.0227(17) 0.0128(15) -0.0015(13) 0.0026(12) -0.0030(13)
C12 0.0196(16) 0.0182(17) 0.0241(18) -0.0066(14) 0.0001(13) 0.0024(13)
C10 0.0305(19) 0.0162(16) 0.0164(16) 0.0005(13) 0.0041(14) -0.0008(14)
C3 0.0187(16) 0.0171(16) 0.0160(16) 0.0006(12) 0.0054(12) -0.0015(13)
C2 0.0186(15) 0.0150(15) 0.0179(16) 0.0038(13) 0.0033(12) -0.0011(13)
C11 0.0309(19) 0.0132(16) 0.0185(17) 0.0032(13) 0.0010(14) 0.0011(14)
N1 0.0159(13) 0.0154(13) 0.0146(13) -0.0001(10) 0.0034(10) -0.0030(10)
C5 0.0161(15) 0.0209(17) 0.0166(16) 0.0005(13) -0.0004(12) -0.0003(13)
C1 0.0178(15) 0.0154(15) 0.0144(15) 0.0025(12) 0.0040(12) -0.0034(12)
C6 0.0221(16) 0.0148(15) 0.0156(16) 0.0005(12) 0.0030(13) 0.0026(13)

loop_
_atom_type_symbol
_atom_type_description
_atom_type_scat_dispersion_real
_atom_type_scat_dispersion_imag
_atom_type_scat_source
C C 0.0033 0.0016 'International Tables Vol C Tables 4.2.6.8 and 6.1.1.4'
H H 0.0000 0.0000 'International Tables Vol C Tables 4.2.6.8 and 6.1.1.4'
N N 0.0061 0.0033 'International Tables Vol C Tables 4.2.6.8 and 6.1.1.4'
O O 0.0106 0.0060 'International Tables Vol C Tables 4.2.6.8 and 6.1.1.4'
V V 0.3005 0.5294 'International Tables Vol C Tables 4.2.6.8 and 6.1.1.4'

loop_
_geom_angle_atom_site_label_1
_geom_angle_atom_site_label_2
_geom_angle_atom_site_label_3
_geom_angle
_geom_angle_site_symmetry_1
_geom_angle_site_symmetry_3
_geom_angle_publ_flag
V2 V5 V4 59.984(17) . . ?
V3 V5 V2 59.573(17) . . ?
V3 V5 V4 93.49(2) . . ?
V1 V5 V2 175.06(2) 3_656 . ?
V1 V5 V3 121.10(2) 3_656 . ?
V1 V5 V4 115.25(2) 3_656 . ?
O13 V5 V2 48.55(6) 3_656 . ?
O13 V5 V2 127.22(6) . . ?
O13 V5 V3 86.03(6) . . ?
O13 V5 V3 47.70(6) 3_656 . ?
O13 V5 V4 46.34(6) 3_656 . ?
O13 V5 V4 86.44(6) . . ?
O13 V5 V1 127.64(6) 3_656 3_656 ?
O13 V5 V1 49.21(6) . 3_656 ?
O13 V5 O13 78.69(9) . 3_656 ?
O12 V5 V2 90.05(7) . . ?
O12 V5 V3 36.92(7) . . ?
O12 V5 V4 129.19(7) . . ?
O12 V5 V1 92.51(7) . 3_656 ?
O12 V5 O13 81.04(9) . . ?
O12 V5 O13 82.87(9) . 3_656 ?
O12 V5 O10 156.71(10) . . ?
O10 V5 V2 90.39(7) . . ?
O10 V5 V3 127.65(7) . . ?
O10 V5 V4 35.83(7) . . ?
O10 V5 V1 85.59(7) . 3_656 ?
O10 V5 O13 80.03(9) . 3_656 ?
O10 V5 O13 80.19(9) . . ?
O14 V5 V2 145.88(8) . . ?
O14 V5 V3 134.20(8) . . ?
O14 V5 V4 131.09(8) . . ?
O14 V5 V1 37.80(8) . 3_656 ?
O14 V5 O13 165.39(10) . 3_656 ?
O14 V5 O13 86.88(10) . . ?
O14 V5 O12 97.29(10) . . ?
O14 V5 O10 95.35(10) . . ?
O11 V5 V2 38.37(8) . . ?
O11 V5 V3 84.73(8) . . ?
O11 V5 V4 83.07(8) . . ?
O11 V5 V1 145.04(8) . 3_656 ?
O11 V5 O13 86.88(10) . 3_656 ?
O11 V5 O13 165.55(10) . . ?
O11 V5 O12 97.96(11) . . ?
O11 V5 O10 96.78(10) . . ?
O11 V5 O14 107.51(11) . . ?
V5 V2 V4 60.049(17) . . ?
V3 V2 V5 60.085(17) . . ?
V3 V2 V4 93.85(2) . . ?
V1 V2 V5 90.98(2) . . ?
V1 V2 V3 60.252(18) . . ?
V1 V2 V4 65.293(18) . . ?
O13 V2 V5 42.81(6) 3_656 . ?
O13 V2 V3 47.65(6) 3_656 . ?
O13 V2 V4 46.20(6) 3_656 . ?
O13 V2 V1 48.30(6) 3_656 . ?
O6 V2 V5 77.86(7) . . ?
O6 V2 V3 124.27(7) . . ?
O6 V2 V4 30.81(7) . . ?
O6 V2 V1 87.90(7) . . ?
O6 V2 O13 76.75(9) . 3_656 ?
O6 V2 O11 81.19(9) . . ?
O11 V2 V5 30.57(6) . . ?
O11 V2 V3 79.74(7) . . ?
O11 V2 V4 78.04(7) . . ?
O11 V2 V1 121.54(7) . . ?
O11 V2 O13 73.35(8) . 3_656 ?
O2 V2 V5 124.30(8) . . ?
O2 V2 V3 84.44(7) . . ?
O2 V2 V4 83.61(8) . . ?
O2 V2 V1 33.50(7) . . ?
O2 V2 O13 81.48(9) . 3_656 ?
O2 V2 O6 91.85(10) . . ?
O2 V2 O11 154.79(10) . . ?
O2 V2 O8 93.94(10) . . ?
O8 V2 V5 77.85(7) . . ?
O8 V2 V3 31.68(7) . . ?
O8 V2 V4 124.97(7) . . ?
O8 V2 V1 83.06(7) . . ?
O8 V2 O13 78.96(9) . 3_656 ?
O8 V2 O6 153.88(10) . . ?
O8 V2 O11 82.80(10) . . ?
O7 V2 V5 131.44(9) . . ?
O7 V2 V3 134.63(9) . . ?
O7 V2 V4 131.04(9) . . ?
O7 V2 V1 137.57(9) . . ?
O7 V2 O13 173.75(10) . 3_656 ?
O7 V2 O6 100.24(11) . . ?
O7 V2 O11 100.87(11) . . ?
O7 V2 O2 104.21(12) . . ?
O7 V2 O8 102.96(12) . . ?
V2 V3 V5 60.343(17) . . ?
V2 V3 V1 59.651(17) . . ?
V4 V3 V5 63.650(18) 3_656 . ?
V4 V3 V2 123.64(2) 3_656 . ?
V4 V3 V1 116.58(2) 3_656 . ?
V1 V3 V5 90.78(2) . . ?
O13 V3 V5 42.96(6) 3_656 . ?
O13 V3 V2 48.67(6) 3_656 . ?
O13 V3 V4 85.42(6) 3_656 3_656 ?
O13 V3 V1 48.09(6) 3_656 . ?
O12 V3 V5 36.41(7) . . ?
O12 V3 V2 90.33(7) . . ?
O12 V3 V4 42.85(7) . 3_656 ?
O12 V3 V1 125.66(7) . . ?
O12 V3 O13 77.75(9) . 3_656 ?
O12 V3 O10 77.26(9) . 3_656 ?
O10 V3 V5 80.48(6) 3_656 . ?
O10 V3 V2 123.04(7) 3_656 . ?
O10 V3 V4 38.29(6) 3_656 3_656 ?
O10 V3 V1 83.36(7) 3_656 . ?
O10 V3 O13 74.38(9) 3_656 3_656 ?
O3 V3 V5 122.19(7) . . ?
O3 V3 V2 82.15(7) . . ?
O3 V3 V4 124.98(7) . 3_656 ?
O3 V3 V1 31.55(7) . . ?
O3 V3 O13 79.27(9) . 3_656 ?
O3 V3 O12 154.80(10) . . ?
O3 V3 O10 86.73(9) . 3_656 ?
O8 V3 V5 78.97(8) . . ?
O8 V3 V2 33.12(8) . . ?
O8 V3 V4 136.52(8) . 3_656 ?
O8 V3 V1 83.60(8) . . ?
O8 V3 O13 81.40(9) . 3_656 ?
O8 V3 O12 93.75(10) . . ?
O8 V3 O10 155.43(10) . 3_656 ?
O8 V3 O3 92.91(10) . . ?
O9 V3 V5 138.23(9) . . ?
O9 V3 V2 135.65(9) . . ?
O9 V3 V4 91.80(9) . 3_656 ?
O9 V3 V1 130.99(9) . . ?
O9 V3 O13 175.48(11) . 3_656 ?
O9 V3 O12 102.59(11) . . ?
O9 V3 O10 101.24(11) . 3_656 ?
O9 V3 O3 99.51(11) . . ?
O9 V3 O8 103.04(12) . . ?
V2 V4 V5 59.966(17) . . ?
V3 V4 V5 63.869(18) 3_656 . ?
V3 V4 V2 123.47(2) 3_656 . ?
O13 V4 V5 42.78(6) 3_656 . ?
O13 V4 V2 48.35(6) 3_656 . ?
O13 V4 V3 85.48(6) 3_656 3_656 ?
O12 V4 V5 81.48(6) 3_656 . ?
O12 V4 V2 122.74(7) 3_656 . ?
O12 V4 V3 39.57(6) 3_656 3_656 ?
O12 V4 O13 74.45(9) 3_656 3_656 ?
O4 V4 V5 120.88(7) . . ?
O4 V4 V2 82.76(7) . . ?
O4 V4 V3 122.90(7) . 3_656 ?
O4 V4 O13 78.10(9) . 3_656 ?
O4 V4 O12 83.34(9) . 3_656 ?
O10 V4 V5 36.98(7) . . ?
O10 V4 V2 91.37(7) . . ?
O10 V4 V3 41.27(7) . 3_656 ?
O10 V4 O13 77.68(9) . 3_656 ?
O10 V4 O12 76.97(9) . 3_656 ?
O10 V4 O4 152.09(10) . . ?
O6 V4 V5 80.43(8) . . ?
O6 V4 V2 34.95(8) . . ?
O6 V4 V3 137.54(8) . 3_656 ?
O6 V4 O13 83.00(10) . 3_656 ?
O6 V4 O12 157.33(10) . 3_656 ?
O6 V4 O4 94.34(10) . . ?
O6 V4 O10 96.28(10) . . ?
O5 V4 V5 139.78(9) . . ?
O5 V4 V2 137.20(9) . . ?
O5 V4 V3 91.54(8) . 3_656 ?
O5 V4 O13 173.76(11) . 3_656 ?
O5 V4 O12 99.80(11) . 3_656 ?
O5 V4 O4 99.04(11) . . ?
O5 V4 O10 103.62(11) . . ?
O5 V4 O6 102.83(11) . . ?
V5 V1 V2 92.52(2) 3_656 . ?
V5 V1 V3 63.873(18) 3_656 . ?
V2 V1 V3 60.097(18) . . ?
O13 V1 V5 43.67(6) 3_656 3_656 ?
O13 V1 V2 48.86(6) 3_656 . ?
O13 V1 V3 47.62(6) 3_656 . ?
O4 V1 V5 77.56(7) . 3_656 ?
O4 V1 V2 82.62(7) . . ?
O4 V1 V3 122.84(7) . . ?
O4 V1 O13 75.27(8) . 3_656 ?
O14 V1 V5 31.44(7) 3_656 3_656 ?
O14 V1 V2 123.82(7) 3_656 . ?
O14 V1 V3 85.87(7) 3_656 . ?
O14 V1 O13 75.01(9) 3_656 3_656 ?
O14 V1 O4 80.95(9) 3_656 . ?
O3 V1 V5 83.41(7) . 3_656 ?
O3 V1 V2 84.58(7) . . ?
O3 V1 V3 34.24(7) . . ?
O3 V1 O13 81.46(9) . 3_656 ?
O3 V1 O4 156.50(10) . . ?
O3 V1 O14 90.01(10) . 3_656 ?
O3 V1 O2 93.73(10) . . ?
O2 V1 V5 124.01(7) . 3_656 ?
O2 V1 V2 31.95(7) . . ?
O2 V1 V3 83.13(7) . . ?
O2 V1 O13 80.50(9) . 3_656 ?
O2 V1 O4 85.72(10) . . ?
O2 V1 O14 154.38(10) . 3_656 ?
O1 V1 V5 131.72(9) . 3_656 ?
O1 V1 V2 135.35(9) . . ?
O1 V1 V3 137.75(9) . . ?
O1 V1 O13 173.25(11) . 3_656 ?
O1 V1 O4 99.37(11) . . ?
O1 V1 O14 100.29(11) . 3_656 ?
O1 V1 O3 103.58(12) . . ?
O1 V1 O2 103.42(11) . . ?
V5 O13 V5 101.31(9) . 3_656 ?
V5 O13 V2 169.96(11) . 3_656 ?
V5 O13 V2 88.64(8) 3_656 3_656 ?
V5 O13 V3 89.34(8) 3_656 3_656 ?
V5 O13 V3 94.99(9) . 3_656 ?
V5 O13 V4 90.88(8) 3_656 3_656 ?
V5 O13 V4 95.63(9) . 3_656 ?
V5 O13 V1 87.13(8) . 3_656 ?
V5 O13 V1 169.86(12) 3_656 3_656 ?
V3 O13 V2 83.68(8) 3_656 3_656 ?
V3 O13 V1 84.28(7) 3_656 3_656 ?
V4 O13 V2 85.45(8) 3_656 3_656 ?
V4 O13 V3 169.12(11) 3_656 3_656 ?
V4 O13 V1 93.90(8) 3_656 3_656 ?
V1 O13 V2 82.84(7) 3_656 3_656 ?
V5 O12 V3 106.67(11) . . ?
V5 O12 V4 107.81(11) . 3_656 ?
V3 O12 V4 97.58(10) . 3_656 ?
V4 O4 V1 111.31(11) . . ?
V4 O4 H4A 113(4) . . ?
V1 O4 H4A 115(4) . . ?
V5 O10 V3 108.97(10) . 3_656 ?
V4 O10 V5 107.19(11) . . ?
V4 O10 V3 100.44(10) . 3_656 ?
V5 O14 V1 110.76(12) . 3_656 ?
V1 O3 V3 114.21(12) . . ?
V4 O6 V2 114.24(12) . . ?
V5 O11 V2 111.06(12) . . ?
V2 O2 V1 114.55(12) . . ?
V3 O8 V2 115.20(12) . . ?
C7 N2 C12 119.8(3) . . ?
C7 N2 C11 120.9(3) . . ?
C11 N2 C12 119.2(3) . . ?
N2 C7 H7 119.4 . . ?
N2 C7 C8 121.2(3) . . ?
C8 C7 H7 119.4 . . ?
C8 C9 C10 118.1(3) . . ?
C8 C9 C3 120.3(3) . . ?
C10 C9 C3 121.6(3) . . ?
C7 C8 C9 119.1(3) . . ?
C7 C8 H8 120.5 . . ?
C9 C8 H8 120.5 . . ?
C3 C4 H4 120.0 . . ?
C5 C4 H4 120.0 . . ?
C5 C4 C3 119.9(3) . . ?
N2 C12 H12A 109.5 . . ?
N2 C12 H12B 109.5 . . ?
N2 C12 H12C 109.5 . . ?
H12A C12 H12B 109.5 . . ?
H12A C12 H12C 109.5 . . ?
H12B C12 H12C 109.5 . . ?
C9 C10 H10 119.7 . . ?
C11 C10 C9 120.5(3) . . ?
C11 C10 H10 119.7 . . ?
C4 C3 C9 121.5(3) . . ?
C4 C3 C2 118.7(3) . . ?
C2 C3 C9 119.7(3) . . ?
C3 C2 H2 120.3 . . ?
C1 C2 C3 119.3(3) . . ?
C1 C2 H2 120.3 . . ?
N2 C11 C10 120.0(3) . . ?
N2 C11 H11 120.0 . . ?
C10 C11 H11 120.0 . . ?
C5 N1 C6 120.1(3) . . ?
C1 N1 C5 121.7(3) . . ?
C1 N1 C6 118.1(3) . . ?
C4 C5 H5 120.1 . . ?
N1 C5 C4 119.8(3) . . ?
N1 C5 H5 120.1 . . ?
C2 C1 H1 119.8 . . ?
N1 C1 C2 120.3(3) . . ?
N1 C1 H1 119.8 . . ?
N1 C6 H6A 109.5 . . ?
N1 C6 H6B 109.5 . . ?
N1 C6 H6C 109.5 . . ?
H6A C6 H6B 109.5 . . ?
H6A C6 H6C 109.5 . . ?
H6B C6 H6C 109.5 . . ?

loop_
_geom_bond_atom_site_label_1
_geom_bond_atom_site_label_2
_geom_bond_distance
_geom_bond_site_symmetry_2
_geom_bond_publ_flag
V5 V2 3.1007(8) . ?
V5 V3 3.0927(8) . ?
V5 V4 3.1033(8) . ?
V5 V1 3.0406(7) 3_656 ?
V5 O13 2.108(2) 3_656 ?
V5 O13 2.102(2) . ?
V5 O12 1.916(2) . ?
V5 O10 1.954(2) . ?
V5 O14 1.696(2) . ?
V5 O11 1.690(2) . ?
V2 V3 3.0767(8) . ?
V2 V4 3.1013(8) . ?
V2 V1 3.0628(8) . ?
V2 O13 2.325(2) 3_656 ?
V2 O6 1.948(2) . ?
V2 O11 2.063(2) . ?
V2 O2 1.782(2) . ?
V2 O8 1.858(2) . ?
V2 O7 1.609(2) . ?
V3 V4 3.0180(7) 3_656 ?
V3 V1 3.0815(8) . ?
V3 O13 2.288(2) 3_656 ?
V3 O12 1.939(2) . ?
V3 O10 2.024(2) 3_656 ?
V3 O3 1.901(2) . ?
V3 O8 1.786(2) . ?
V3 O9 1.605(2) . ?
V4 O13 2.245(2) 3_656 ?
V4 O12 2.071(2) 3_656 ?
V4 O4 1.976(2) . ?
V4 O10 1.901(2) . ?
V4 O6 1.742(2) . ?
V4 O5 1.620(2) . ?
V1 O13 2.305(2) 3_656 ?
V1 O4 2.052(2) . ?
V1 O14 1.993(2) 3_656 ?
V1 O3 1.768(2) . ?
V1 O2 1.859(2) . ?
V1 O1 1.606(2) . ?
O4 H4A 0.993(10) . ?
N2 C7 1.346(4) . ?
N2 C12 1.489(4) . ?
N2 C11 1.350(4) . ?
C7 H7 0.9300 . ?
C7 C8 1.379(5) . ?
C9 C8 1.398(5) . ?
C9 C10 1.400(5) . ?
C9 C3 1.484(5) . ?
C8 H8 0.9300 . ?
C4 H4 0.9300 . ?
C4 C3 1.385(5) . ?
C4 C5 1.383(5) . ?
C12 H12A 0.9600 . ?
C12 H12B 0.9600 . ?
C12 H12C 0.9600 . ?
C10 H10 0.9300 . ?
C10 C11 1.370(5) . ?
C3 C2 1.400(5) . ?
C2 H2 0.9300 . ?
C2 C1 1.380(5) . ?
C11 H11 0.9300 . ?
N1 C5 1.349(4) . ?
N1 C1 1.343(4) . ?
N1 C6 1.485(4) . ?
C5 H5 0.9300 . ?
C1 H1 0.9300 . ?
C6 H6A 0.9600 . ?
C6 H6B 0.9600 . ?
C6 H6C 0.9600 . ?

loop_
_geom_torsion_atom_site_label_1
_geom_torsion_atom_site_label_2
_geom_torsion_atom_site_label_3
_geom_torsion_atom_site_label_4
_geom_torsion
_geom_torsion_site_symmetry_1
_geom_torsion_site_symmetry_2
_geom_torsion_site_symmetry_3
_geom_torsion_site_symmetry_4
_geom_torsion_publ_flag
V5 V2 O2 V1 -6.83(16) . . . . ?
V5 V2 O8 V3 51.50(11) . . . . ?
V5 V3 O8 V2 -51.40(11) . . . . ?
V5 V4 O6 V2 49.84(10) . . . . ?
V5 V1 O3 V3 -51.83(10) 3_656 . . . ?
V5 V1 O2 V2 11.02(16) 3_656 . . . ?
V2 V5 O14 V1 174.36(5) . . . 3_656 ?
V2 V1 O3 V3 41.35(10) . . . . ?
V3 V5 O14 V1 -85.51(13) . . . 3_656 ?
V3 V5 O11 V2 45.35(10) . . . . ?
V3 V2 O2 V1 40.87(11) . . . . ?
V3 V4 O6 V2 82.09(15) 3_656 . . . ?
V3 V1 O2 V2 -40.92(11) . . . . ?
V4 V5 O14 V1 78.41(13) . . . 3_656 ?
V4 V5 O11 V2 -48.83(10) . . . . ?
V4 V2 O2 V1 -53.64(11) . . . . ?
V4 V2 O8 V3 12.20(17) . . . . ?
V4 V3 O8 V2 -81.76(15) 3_656 . . . ?
V1 V5 O11 V2 -174.00(5) 3_656 . . . ?
V1 V2 O8 V3 -41.01(11) . . . . ?
V1 V3 O8 V2 40.65(11) . . . . ?
O13 V5 O14 V1 5.0(5) 3_656 . . 3_656 ?
O13 V5 O14 V1 -4.12(11) . . . 3_656 ?
O13 V5 O11 V2 -2.44(11) 3_656 . . . ?
O13 V5 O11 V2 -5.1(5) . . . . ?
O13 V2 O2 V1 -7.07(12) 3_656 . . . ?
O13 V2 O8 V3 7.77(12) 3_656 . . . ?
O13 V3 O8 V2 -7.83(12) 3_656 . . . ?
O13 V4 O6 V2 6.66(12) 3_656 . . . ?
O13 V1 O3 V3 -7.80(11) 3_656 . . . ?
O13 V1 O2 V2 7.15(12) 3_656 . . . ?
O12 V5 O14 V1 -84.67(12) . . . 3_656 ?
O12 V5 O11 V2 79.91(12) . . . . ?
O12 V3 O8 V2 -84.84(13) . . . . ?
O12 V4 O6 V2 12.3(3) 3_656 . . . ?
O4 V4 O6 V2 -70.77(13) . . . . ?
O4 V1 O3 V3 -15.9(3) . . . . ?
O4 V1 O2 V2 82.91(13) . . . . ?
O10 V5 O14 V1 75.72(12) . . . 3_656 ?
O10 V5 O11 V2 -82.01(12) . . . . ?
O10 V3 O8 V2 -17.7(3) 3_656 . . . ?
O10 V4 O6 V2 83.38(13) . . . . ?
O14 V5 O11 V2 -179.82(11) . . . . ?
O14 V1 O3 V3 -82.63(13) 3_656 . . . ?
O14 V1 O2 V2 24.3(3) 3_656 . . . ?
O3 V3 O8 V2 70.84(13) . . . . ?
O3 V1 O2 V2 -73.54(14) . . . . ?
O6 V2 O2 V1 -83.38(13) . . . . ?
O6 V2 O8 V3 29.6(3) . . . . ?
O11 V5 O14 V1 174.57(11) . . . 3_656 ?
O11 V2 O2 V1 -10.3(3) . . . . ?
O11 V2 O8 V3 82.12(13) . . . . ?
O5 V4 O6 V2 -171.07(13) . . . . ?
O2 V2 O8 V3 -72.76(14) . . . . ?
O2 V1 O3 V3 72.01(13) . . . . ?
O8 V2 O2 V1 71.14(14) . . . . ?
O7 V2 O2 V1 175.58(13) . . . . ?
O7 V2 O8 V3 -178.32(13) . . . . ?
O1 V1 O3 V3 176.78(12) . . . . ?
O1 V1 O2 V2 -178.46(13) . . . . ?
O9 V3 O8 V2 171.31(13) . . . . ?
N2 C7 C8 C9 -0.6(5) . . . . ?
C7 N2 C11 C10 -3.4(5) . . . . ?
C9 C10 C11 N2 1.2(6) . . . . ?
C9 C3 C2 C1 173.1(3) . . . . ?
C8 C9 C10 C11 1.1(5) . . . . ?
C8 C9 C3 C4 27.1(5) . . . . ?
C8 C9 C3 C2 -149.2(3) . . . . ?
C4 C3 C2 C1 -3.3(5) . . . . ?
C12 N2 C7 C8 -179.2(3) . . . . ?
C12 N2 C11 C10 178.9(3) . . . . ?
C10 C9 C8 C7 -1.5(5) . . . . ?
C10 C9 C3 C4 -155.0(3) . . . . ?
C10 C9 C3 C2 28.8(5) . . . . ?
C3 C9 C8 C7 176.6(3) . . . . ?
C3 C9 C10 C11 -176.9(3) . . . . ?
C3 C4 C5 N1 -0.7(5) . . . . ?
C3 C2 C1 N1 0.2(5) . . . . ?
C11 N2 C7 C8 3.1(5) . . . . ?
C5 C4 C3 C9 -172.7(3) . . . . ?
C5 C4 C3 C2 3.6(5) . . . . ?
C5 N1 C1 C2 2.8(5) . . . . ?
C1 N1 C5 C4 -2.5(5) . . . . ?
C6 N1 C5 C4 173.0(3) . . . . ?
C6 N1 C1 C2 -172.8(3) . . . . ?
